data_7120666
loop_
_publ_author_name
'McNally, Joshua S.'
'Wang, Xiaoping'
'hoffmann, christina'
'Wilson, Aaron Doyle'

_publ_section_title
;
 Self-assembly of molecular ions via like-charge ion interactions and
 through-space defined organic domains
;
_journal_name_full 'Chem. Commun.'
_journal_paper_doi 10.1039/C7CC06401B
_journal_year 2017
_chemical_formula_moiety 'C8 H18 N, C H O3'
_chemical_formula_sum 'C9 H19 N O3'
_chemical_formula_weight 189.25
_chemical_name_common 'cyclohexyldimethylammonium bicarbonate'
_chemical_name_systematic 'cyclohexyldimethylammonium bicarbonate'
_space_group_crystal_system monoclinic
_space_group_IT_number 14
_space_group_name_Hall '-P 2ybc'
_space_group_name_H-M_alt 'P 1 21/c 1'
_symmetry_space_group_name_Hall '-P 2ybc'
_symmetry_space_group_name_H-M 'P 1 21/c 1'
_atom_sites_solution_hydrogens difmap
_audit_creation_method SHELXL-2014/7
_audit_update_record
;
2017-02-21 deposited with the CCDC.
2017-09-15 downloaded from the CCDC.
;
_cell_angle_alpha 90
_cell_angle_beta 104.090(3)
_cell_angle_gamma 90
_cell_formula_units_Z 8
_cell_length_a 16.8486(6)
_cell_length_b 11.1632(4)
_cell_length_c 10.9951(5)
_cell_measurement_reflns_used 28187
_cell_measurement_temperature 100(2)
_cell_measurement_theta_max 79.51
_cell_measurement_theta_min 6.94
_cell_volume 2005.79(14)
_computing_cell_refinement Mantidplot
_computing_data_collection 'SNS PyDas'
_computing_data_reduction Mantidplot
_computing_structure_refinement 'SHELXL-2014/7 (Sheldrick, 2014)'
_diffrn_ambient_temperature 100(2)
_diffrn_measured_fraction_theta_full 0.877
_diffrn_measured_fraction_theta_max 0.772
_diffrn_measurement_device_type TOPAZ
_diffrn_measurement_method 'time-of-flight Laue'
_diffrn_radiation_type neutrons
_diffrn_radiation_wavelength 0.70
_diffrn_radiation_wavelength_details 'Based on neutron time of flight'
_diffrn_reflns_av_R_equivalents 0.0787
_diffrn_reflns_av_unetI/netI 0.0631
_diffrn_reflns_Laue_measured_fraction_full 0.877
_diffrn_reflns_Laue_measured_fraction_max 0.772
_diffrn_reflns_limit_h_max 28
_diffrn_reflns_limit_h_min -28
_diffrn_reflns_limit_k_max 18
_diffrn_reflns_limit_k_min -18
_diffrn_reflns_limit_l_max 18
_diffrn_reflns_limit_l_min -18
_diffrn_reflns_number 34699
_diffrn_reflns_point_group_measured_fraction_full 0.877
_diffrn_reflns_point_group_measured_fraction_max 0.772
_diffrn_reflns_theta_full 24.835
_diffrn_reflns_theta_max 35.696
_diffrn_reflns_theta_min 3.764
_diffrn_source 'The ORNL Spallation Neutron Scource'
_exptl_absorpt_coefficient_mu 0.3319
_exptl_absorpt_correction_T_max 0.950
_exptl_absorpt_correction_T_min 0.526
_exptl_absorpt_correction_type gaussian
_exptl_absorpt_process_details
; 
  P. Coppens, L. Leiserowitz, D Rabinovich, Acta Cryst. 
  (1965), 18, 1035-1038. 
  P. R. Mallinson and K. W. Muir, J. Appl. Cryst. 
  (1985). 18, 51-53.
;
_exptl_crystal_colour colorless
_exptl_crystal_density_diffrn 1.253
_exptl_crystal_description plate
_exptl_crystal_F_000 832
_exptl_crystal_size_max 1.550
_exptl_crystal_size_mid 1.500
_exptl_crystal_size_min 0.200
_refine_diff_density_max 0.785
_refine_diff_density_min -0.799
_refine_diff_density_rms 0.185
_refine_ls_extinction_coef 0.0108(4)
_refine_ls_extinction_expression Fc^*^=kFc[1+0.001xFc^2^\l^3^/sin(2\q)]^-1/4^
_refine_ls_extinction_method 'SHELXL-2014/7 (Sheldrick 2014'
_refine_ls_goodness_of_fit_ref 1.195
_refine_ls_hydrogen_treatment refall
_refine_ls_matrix_type full
_refine_ls_number_parameters 578
_refine_ls_number_reflns 7521
_refine_ls_number_restraints 0
_refine_ls_restrained_S_all 1.195
_refine_ls_R_factor_all 0.0547
_refine_ls_R_factor_gt 0.0491
_refine_ls_shift/su_max 0.001
_refine_ls_shift/su_mean 0.000
_refine_ls_structure_factor_coef Fsqd
_refine_ls_weighting_details 'w=1/[\s^2^(Fo^2^)+(0.0194P)^2^+0.6285P] where P=(Fo^2^+2Fc^2^)/3'
_refine_ls_weighting_scheme calc
_refine_ls_wR_factor_gt 0.0687
_refine_ls_wR_factor_ref 0.0699
_reflns_Friedel_coverage 0.000
_reflns_number_gt 7102
_reflns_number_total 7521
_reflns_threshold_expression 'I > 2\s(I)'
_cod_data_source_file c7cc06401b2.cif
_cod_data_source_block dmcha
_cod_depositor_comments
;

2018-02-12
Z value and formula fixed to values more according to usual
chemical conventions.                 miguel
;
_cod_original_formula_sum 'C18 H38 N2 O6'
_cod_original_formula_weight 378.50
_cod_original_formula_units_Z 4
_cod_database_code 7120666
_shelx_shelxl_version_number 2014/7
_shelx_space_group_comment
;
The symmetry employed for this shelxl refinement is uniquely defined
by the following loop, which should always be used as a source of
symmetry information in preference to the above space-group names.
They are only intended as comments.
;
_shelx_estimated_absorpt_t_min 0.937
_shelx_estimated_absorpt_t_max 0.992
_exptl_absorpt_special_details
; 
Neutron linear absorption coefficient is wavelength dependent.
For each peak, the absorption coefficient mu is calculated as:
          mu = 1.8580 + 2.6280/1.7982 * wavelength  [cm^-1^]
where 
 1.8580 cm^-1 is the absorption coefficient for total scattering;
 2.6280 cm^-1 is the absorption coefficient for true absorption at 1.7982 A.
 
The value of 0.3319 (mm^-1^) shown in _exptl_absorpt_coefficient_mu 
is the sample absorption coefficient for neutron wavelength at 1.0 \%A.
;

loop_
_space_group_symop_operation_xyz
'x, y, z'
'-x, y+1/2, -z+1/2'
'-x, -y, -z'
'x, -y-1/2, z-1/2'

loop_
_atom_site_label
_atom_site_type_symbol
_atom_site_fract_x
_atom_site_fract_y
_atom_site_fract_z
_atom_site_U_iso_or_equiv
_atom_site_adp_type
_atom_site_occupancy
_atom_site_site_symmetry_order
_atom_site_calc_flag
N1 N 0.47581(3) 0.71819(4) 0.56152(5) 0.01010(8) Uani 1 1 d
H1 H 0.46776(9) 0.65456(13) 0.48424(16) 0.0206(3) Uani 1 1 d
C1 C 0.56465(4) 0.75543(6) 0.60125(7) 0.00962(11) Uani 1 1 d
H1A H 0.59431(10) 0.68539(14) 0.66655(18) 0.0264(3) Uani 1 1 d
C2 C 0.57706(4) 0.87483(6) 0.67005(8) 0.01395(13) Uani 1 1 d
H2A H 0.54559(12) 0.87665(19) 0.7463(2) 0.0341(4) Uani 1 1 d
H2B H 0.55006(12) 0.94647(15) 0.6039(2) 0.0326(4) Uani 1 1 d
C3 C 0.66885(5) 0.89840(8) 0.71815(9) 0.01991(16) Uani 1 1 d
H3A H 0.67884(15) 0.9840(2) 0.7689(3) 0.0512(7) Uani 1 1 d
H3B H 0.69583(13) 0.8280(2) 0.7857(2) 0.0431(5) Uani 1 1 d
C4 C 0.71142(4) 0.89840(7) 0.61083(8) 0.01601(13) Uani 1 1 d
H4A H 0.77757(11) 0.9120(2) 0.6471(2) 0.0355(4) Uani 1 1 d
H4B H 0.68891(14) 0.97393(18) 0.5478(2) 0.0380(5) Uani 1 1 d
C5 C 0.69568(4) 0.78246(7) 0.53601(8) 0.01648(14) Uani 1 1 d
H5A H 0.72501(12) 0.70792(17) 0.5949(2) 0.0373(5) Uani 1 1 d
H5B H 0.72290(13) 0.7883(2) 0.4553(2) 0.0418(5) Uani 1 1 d
C6 C 0.60402(5) 0.75611(7) 0.49047(8) 0.01710(14) Uani 1 1 d
H6A H 0.57531(12) 0.8246(2) 0.4218(2) 0.0379(4) Uani 1 1 d
H6B H 0.59454(13) 0.6687(2) 0.4437(3) 0.0447(6) Uani 1 1 d
C7 C 0.44891(4) 0.65752(6) 0.66497(7) 0.01382(12) Uani 1 1 d
H7A H 0.44748(13) 0.72286(17) 0.73831(19) 0.0318(4) Uani 1 1 d
H7B H 0.49121(12) 0.58445(17) 0.7001(2) 0.0332(4) Uani 1 1 d
H15 H 0.38820(11) 0.62126(18) 0.6253(2) 0.0322(4) Uani 1 1 d
C8 C 0.41791(4) 0.81649(6) 0.50949(8) 0.01436(13) Uani 1 1 d
H8A H 0.35876(11) 0.77532(18) 0.4678(2) 0.0335(4) Uani 1 1 d
H8B H 0.43985(12) 0.86377(18) 0.4375(2) 0.0333(4) Uani 1 1 d
H8C H 0.41218(12) 0.87790(16) 0.5843(2) 0.0314(4) Uani 1 1 d
N2 N 0.03748(3) 0.26741(4) 0.02876(5) 0.01079(8) Uani 1 1 d
H2 H 0.04804(9) 0.32763(13) 0.11003(15) 0.0205(3) Uani 1 1 d
C9 C -0.10454(4) 0.34299(6) 0.00473(7) 0.01147(12) Uani 1 1 d
H9A H -0.09640(11) 0.41220(15) -0.06235(19) 0.0274(3) Uani 1 1 d
H9B H -0.08458(11) 0.38191(16) 0.09907(18) 0.0283(3) Uani 1 1 d
C10 C -0.19491(4) 0.30754(7) -0.02368(8) 0.01489(13) Uani 1 1 d
H10A H -0.20453(12) 0.24541(18) 0.04933(19) 0.0311(4) Uani 1 1 d
H10B H -0.23215(11) 0.38779(17) -0.0206(2) 0.0341(4) Uani 1 1 d
C11 C -0.22212(4) 0.24738(7) -0.15196(8) 0.01571(13) Uani 1 1 d
H11A H -0.28647(11) 0.2206(2) -0.1696(2) 0.0372(4) Uani 1 1 d
H11B H -0.21761(13) 0.31204(17) -0.2252(2) 0.0331(4) Uani 1 1 d
C12 C -0.16855(4) 0.13901(6) -0.16083(8) 0.01429(13) Uani 1 1 d
H12A H -0.18733(12) 0.09836(18) -0.2541(2) 0.0336(4) Uani 1 1 d
H12B H -0.17640(12) 0.07084(16) -0.0922(2) 0.0304(4) Uani 1 1 d
C13 C -0.07853(4) 0.17618(6) -0.13482(7) 0.01274(12) Uani 1 1 d
H13A H -0.03902(11) 0.09993(17) -0.1435(2) 0.0315(4) Uani 1 1 d
H13B H -0.07195(12) 0.24175(17) -0.20622(18) 0.0292(3) Uani 1 1 d
C14 C -0.05216(4) 0.23405(6) -0.00554(7) 0.00930(11) Uani 1 1 d
H14 H -0.05904(10) 0.16813(14) 0.06594(16) 0.0233(3) Uani 1 1 d
C15 C 0.06507(4) 0.33406(7) -0.07084(8) 0.01467(13) Uani 1 1 d
H15A H 0.12511(11) 0.37157(19) -0.0272(2) 0.0342(4) Uani 1 1 d
H15B H 0.02195(12) 0.40600(16) -0.1076(2) 0.0304(4) Uani 1 1 d
H33 H 0.06952(13) 0.27211(18) -0.14590(19) 0.0322(4) Uani 1 1 d
C16 C 0.09131(5) 0.16173(7) 0.06875(8) 0.01715(14) Uani 1 1 d
H16A H 0.08825(13) 0.10189(18) -0.0107(2) 0.0370(4) Uani 1 1 d
H16B H 0.07151(13) 0.11567(19) 0.1435(2) 0.0363(4) Uani 1 1 d
H16C H 0.15364(11) 0.19375(19) 0.1039(3) 0.0410(5) Uani 1 1 d
C17 C 0.36836(4) 0.54749(6) 0.33532(7) 0.01056(11) Uani 1 1 d
O2 O 0.34112(5) 0.49053(8) 0.22515(8) 0.01372(14) Uani 1 1 d
H3 H 0.28337(10) 0.46165(15) 0.21726(17) 0.0241(3) Uani 1 1 d
O3 O 0.32171(5) 0.55928(8) 0.40784(9) 0.01558(15) Uani 1 1 d
O1 O 0.44099(5) 0.58489(8) 0.35652(9) 0.01525(15) Uani 1 1 d
C18 C 0.14181(4) 0.43973(6) 0.25426(7) 0.01103(11) Uani 1 1 d
O5 O 0.16635(5) 0.50830(8) 0.35625(9) 0.01649(16) Uani 1 1 d
H4 H 0.22714(10) 0.52443(15) 0.37279(17) 0.0249(3) Uani 1 1 d
O4 O 0.19277(5) 0.40739(8) 0.19446(9) 0.01588(15) Uani 1 1 d
O6 O 0.06675(5) 0.41259(8) 0.22537(9) 0.01530(15) Uani 1 1 d

loop_
_atom_site_aniso_label
_atom_site_aniso_U_11
_atom_site_aniso_U_22
_atom_site_aniso_U_33
_atom_site_aniso_U_23
_atom_site_aniso_U_13
_atom_site_aniso_U_12
N1 0.00932(18) 0.00992(17) 0.0114(2) -0.00088(14) 0.00320(14) -0.00026(14)
H1 0.0188(6) 0.0217(6) 0.0223(8) -0.0039(5) 0.0072(5) -0.0020(5)
C1 0.0089(2) 0.0087(2) 0.0113(3) -0.00006(19) 0.0026(2) 0.00001(19)
H1A 0.0219(7) 0.0216(6) 0.0331(10) 0.0097(6) 0.0016(6) 0.0025(5)
C2 0.0126(3) 0.0132(3) 0.0179(4) -0.0053(2) 0.0075(2) -0.0031(2)
H2A 0.0322(9) 0.0433(10) 0.0334(11) -0.0154(8) 0.0204(8) -0.0100(7)
H2B 0.0291(9) 0.0186(7) 0.0502(13) 0.0050(7) 0.0097(8) 0.0023(6)
C3 0.0155(3) 0.0268(4) 0.0189(4) -0.0103(3) 0.0070(3) -0.0086(3)
H3A 0.0391(11) 0.0547(13) 0.0667(18) -0.0423(12) 0.0260(11) -0.0235(10)
H3B 0.0286(9) 0.0708(15) 0.0272(12) 0.0093(10) 0.0016(7) -0.0069(9)
C4 0.0125(3) 0.0159(3) 0.0211(4) -0.0022(3) 0.0071(3) -0.0040(2)
H4A 0.0200(7) 0.0468(11) 0.0405(12) -0.0128(8) 0.0086(7) -0.0107(7)
H4B 0.0403(11) 0.0264(8) 0.0506(14) 0.0122(8) 0.0175(9) 0.0005(7)
C5 0.0102(3) 0.0203(3) 0.0206(4) -0.0065(3) 0.0069(2) -0.0018(2)
H5A 0.0257(8) 0.0271(8) 0.0583(15) 0.0026(8) 0.0088(8) 0.0069(7)
H5B 0.0301(9) 0.0640(14) 0.0388(13) -0.0202(10) 0.0228(8) -0.0141(9)
C6 0.0119(3) 0.0264(4) 0.0147(4) -0.0083(3) 0.0064(2) -0.0048(3)
H6A 0.0278(8) 0.0635(13) 0.0217(10) 0.0120(8) 0.0046(6) -0.0018(8)
H6B 0.0336(10) 0.0527(12) 0.0544(15) -0.0357(11) 0.0237(9) -0.0165(9)
C7 0.0129(3) 0.0145(3) 0.0156(4) 0.0015(2) 0.0063(2) -0.0013(2)
H7A 0.0421(10) 0.0328(8) 0.0249(10) -0.0059(6) 0.0166(7) -0.0043(7)
H7B 0.0331(9) 0.0291(8) 0.0402(12) 0.0152(7) 0.0144(8) 0.0083(7)
H15 0.0231(8) 0.0388(9) 0.0356(11) -0.0004(7) 0.0091(7) -0.0123(7)
C8 0.0113(3) 0.0141(3) 0.0170(4) 0.0018(2) 0.0021(2) 0.0025(2)
H8A 0.0185(7) 0.0362(9) 0.0411(12) 0.0006(8) -0.0019(6) -0.0007(6)
H8B 0.0331(9) 0.0356(9) 0.0327(11) 0.0158(7) 0.0110(7) 0.0054(7)
H8C 0.0335(9) 0.0273(8) 0.0333(11) -0.0048(6) 0.0077(7) 0.0094(7)
N2 0.00894(18) 0.01150(19) 0.0119(2) -0.00121(15) 0.00251(15) -0.00033(14)
H2 0.0195(6) 0.0227(6) 0.0192(8) -0.0029(5) 0.0044(5) -0.0023(5)
C9 0.0107(3) 0.0106(3) 0.0133(3) -0.0011(2) 0.0034(2) 0.0008(2)
H9A 0.0282(8) 0.0212(7) 0.0338(10) 0.0072(6) 0.0093(7) -0.0004(6)
H9B 0.0287(8) 0.0305(8) 0.0254(10) -0.0107(6) 0.0061(6) 0.0005(6)
C10 0.0101(3) 0.0164(3) 0.0193(4) -0.0006(2) 0.0057(2) 0.0019(2)
H10A 0.0292(8) 0.0386(9) 0.0292(10) 0.0035(7) 0.0145(7) -0.0044(7)
H10B 0.0248(8) 0.0317(9) 0.0465(13) -0.0062(8) 0.0100(7) 0.0104(7)
C11 0.0094(3) 0.0185(3) 0.0177(4) 0.0006(2) 0.0004(2) -0.0007(2)
H11A 0.0149(7) 0.0449(10) 0.0486(13) -0.0075(9) 0.0017(7) -0.0047(7)
H11B 0.0353(9) 0.0327(9) 0.0284(10) 0.0086(7) 0.0026(7) 0.0016(7)
C12 0.0120(3) 0.0143(3) 0.0161(4) -0.0027(2) 0.0025(2) -0.0037(2)
H12A 0.0298(9) 0.0389(9) 0.0299(11) -0.0146(7) 0.0032(7) -0.0081(7)
H12B 0.0298(8) 0.0252(7) 0.0373(11) 0.0061(6) 0.0101(7) -0.0048(6)
C13 0.0104(3) 0.0145(3) 0.0140(3) -0.0047(2) 0.0042(2) -0.0023(2)
H13A 0.0249(8) 0.0279(8) 0.0420(12) -0.0148(7) 0.0086(7) 0.0029(6)
H13B 0.0309(8) 0.0371(9) 0.0209(9) -0.0005(6) 0.0089(6) -0.0100(7)
C14 0.0089(2) 0.0089(2) 0.0103(3) -0.00007(19) 0.0027(2) -0.00051(19)
H14 0.0249(7) 0.0226(7) 0.0227(8) 0.0063(5) 0.0067(6) -0.0009(5)
C15 0.0127(3) 0.0168(3) 0.0158(4) -0.0017(2) 0.0059(2) -0.0037(2)
H15A 0.0243(8) 0.0437(10) 0.0344(11) -0.0020(7) 0.0068(7) -0.0134(7)
H15B 0.0307(8) 0.0290(8) 0.0329(11) 0.0093(7) 0.0101(7) 0.0034(6)
H33 0.0395(10) 0.0360(9) 0.0254(10) -0.0092(7) 0.0158(7) -0.0052(7)
C16 0.0121(3) 0.0160(3) 0.0221(4) -0.0010(3) 0.0016(2) 0.0037(2)
H16A 0.0398(10) 0.0315(9) 0.0382(12) -0.0097(7) 0.0070(8) 0.0121(7)
H16B 0.0383(10) 0.0349(9) 0.0360(12) 0.0136(8) 0.0098(8) 0.0099(8)
H16C 0.0180(7) 0.0380(10) 0.0604(16) 0.0011(9) -0.0033(8) 0.0015(7)
C17 0.0089(3) 0.0108(3) 0.0118(3) -0.0011(2) 0.0022(2) -0.0007(2)
O2 0.0113(3) 0.0167(3) 0.0131(4) -0.0040(3) 0.0026(3) -0.0020(3)
H3 0.0201(7) 0.0275(7) 0.0242(9) -0.0059(5) 0.0046(5) -0.0031(5)
O3 0.0113(3) 0.0223(4) 0.0139(4) -0.0056(3) 0.0045(3) -0.0053(3)
O1 0.0100(3) 0.0190(4) 0.0174(4) -0.0064(3) 0.0045(3) -0.0041(3)
C18 0.0102(3) 0.0130(3) 0.0100(3) -0.0007(2) 0.0026(2) -0.0032(2)
O5 0.0132(3) 0.0218(4) 0.0157(4) -0.0074(3) 0.0059(3) -0.0063(3)
H4 0.0204(7) 0.0312(8) 0.0234(9) -0.0068(6) 0.0056(6) -0.0062(6)
O4 0.0104(3) 0.0215(4) 0.0160(4) -0.0071(3) 0.0038(3) -0.0031(3)
O6 0.0111(3) 0.0211(4) 0.0141(4) -0.0042(3) 0.0038(3) -0.0061(3)

loop_
_atom_type_symbol
_atom_type_description
_atom_type_scat_dispersion_real
_atom_type_scat_dispersion_imag
_atom_type_scat_source
H H 0.0000 0.0000 'Neutron Data Booklet, ILL Grenoble, France (2003) ISBN 0-9704143-7-4'
N N 0.0000 0.0000 'Neutron Data Booklet, ILL Grenoble, France (2003) ISBN 0-9704143-7-4'
O O 0.0000 0.0000 'Neutron Data Booklet, ILL Grenoble, France (2003) ISBN 0-9704143-7-4'
C C 0.0000 0.0000 'Neutron Data Booklet, ILL Grenoble, France (2003) ISBN 0-9704143-7-4'

loop_
_geom_angle_atom_site_label_1
_geom_angle_atom_site_label_2
_geom_angle_atom_site_label_3
_geom_angle
H1 N1 C7 107.24(9)
H1 N1 C8 103.62(10)
C7 N1 C8 109.69(5)
H1 N1 C1 109.32(9)
C7 N1 C1 111.66(5)
C8 N1 C1 114.76(5)
H1A C1 N1 104.75(10)
H1A C1 C2 108.27(12)
N1 C1 C2 113.02(5)
H1A C1 C6 108.03(12)
N1 C1 C6 111.34(6)
C2 C1 C6 111.07(6)
H2A C2 H2B 107.02(18)
H2A C2 C1 111.28(12)
H2B C2 C1 108.81(13)
H2A C2 C3 111.66(13)
H2B C2 C3 108.87(12)
C1 C2 C3 109.11(6)
H3A C3 H3B 107.0(2)
H3A C3 C4 110.52(15)
H3B C3 C4 109.12(15)
H3A C3 C2 110.00(15)
H3B C3 C2 109.08(13)
C4 C3 C2 111.05(7)
H4B C4 H4A 106.67(18)
H4B C4 C5 108.88(15)
H4A C4 C5 109.95(13)
H4B C4 C3 109.48(14)
H4A C4 C3 110.27(14)
C5 C4 C3 111.46(6)
H5A C5 H5B 107.9(2)
H5A C5 C4 109.40(14)
H5B C5 C4 109.58(14)
H5A C5 C6 108.74(13)
H5B C5 C6 109.52(14)
C4 C5 C6 111.67(6)
H6B C6 H6A 107.9(2)
H6B C6 C1 109.20(14)
H6A C6 C1 110.36(13)
H6B C6 C5 110.15(13)
H6A C6 C5 109.33(13)
C1 C6 C5 109.91(6)
H15 C7 H7B 109.49(17)
H15 C7 H7A 110.93(17)
H7B C7 H7A 111.59(19)
H15 C7 N1 107.14(13)
H7B C7 N1 108.51(12)
H7A C7 N1 109.05(12)
H8B C8 H8A 109.63(18)
H8B C8 H8C 110.57(17)
H8A C8 H8C 109.93(17)
H8B C8 N1 109.30(11)
H8A C8 N1 107.28(12)
H8C C8 N1 110.07(12)
H2 N2 C16 106.18(10)
H2 N2 C15 105.96(9)
C16 N2 C15 109.67(5)
H2 N2 C14 107.95(9)
C16 N2 C14 112.25(5)
C15 N2 C14 114.30(5)
H9B C9 H9A 107.21(16)
H9B C9 C14 109.63(11)
H9A C9 C14 110.01(11)
H9B C9 C10 110.83(11)
H9A C9 C10 108.98(11)
C14 C9 C10 110.13(6)
H10B C10 H10A 107.73(17)
H10B C10 C11 109.94(14)
H10A C10 C11 109.34(12)
H10B C10 C9 109.28(12)
H10A C10 C9 109.24(12)
C11 C10 C9 111.23(6)
H11A C11 H11B 106.99(18)
H11A C11 C12 110.33(13)
H11B C11 C12 109.05(13)
H11A C11 C10 110.17(15)
H11B C11 C10 109.23(13)
C12 C11 C10 110.98(6)
H12A C12 H12B 107.44(17)
H12A C12 C11 110.34(13)
H12B C12 C11 109.39(12)
H12A C12 C13 109.54(12)
H12B C12 C13 109.75(12)
C11 C12 C13 110.34(6)
H13B C13 H13A 106.59(17)
H13B C13 C14 109.06(11)
H13A C13 C14 111.31(13)
H13B C13 C12 108.35(12)
H13A C13 C12 111.56(11)
C14 C13 C12 109.84(6)
H14 C14 N2 104.99(10)
H14 C14 C9 108.45(10)
N2 C14 C9 110.28(5)
H14 C14 C13 108.91(11)
N2 C14 C13 112.55(5)
C9 C14 C13 111.38(6)
H15A C15 H15B 110.01(17)
H15A C15 H33 110.36(17)
H15B C15 H33 110.35(18)
H15A C15 N2 106.85(13)
H15B C15 N2 109.92(11)
H33 C15 N2 109.29(12)
H16C C16 H16B 109.5(2)
H16C C16 H16A 109.8(2)
H16B C16 H16A 110.62(19)
H16C C16 N2 108.12(13)
H16B C16 N2 108.72(12)
H16A C16 N2 110.02(13)
O3 C17 O1 125.30(8)
O3 C17 O2 119.48(7)
O1 C17 O2 115.22(7)
H3 O2 C17 109.81(13)
O4 C18 O6 124.75(8)
O4 C18 O5 119.52(7)
O6 C18 O5 115.73(7)
H4 O5 C18 110.20(13)

loop_
_geom_bond_atom_site_label_1
_geom_bond_atom_site_label_2
_geom_bond_distance
N1 H1 1.0903(16)
N1 C7 1.4863(9)
N1 C8 1.4870(9)
N1 C1 1.5118(8)
C1 H1A 1.0963(17)
C1 C2 1.5217(10)
C1 C6 1.5222(10)
C2 H2A 1.095(2)
C2 H2B 1.102(2)
C2 C3 1.5305(11)
C3 H3A 1.099(2)
C3 H3B 1.101(3)
C3 C4 1.5228(12)
C4 H4B 1.099(2)
C4 H4A 1.099(2)
C4 C5 1.5219(11)
C5 H5A 1.095(2)
C5 H5B 1.096(2)
C5 C6 1.5316(11)
C6 H6B 1.096(2)
C6 H6A 1.100(2)
C7 H15 1.0877(19)
C7 H7B 1.0902(19)
C7 H7A 1.092(2)
C8 H8B 1.089(2)
C8 H8A 1.092(2)
C8 H8C 1.093(2)
N2 H2 1.0976(16)
N2 C16 1.4878(9)
N2 C15 1.4888(9)
N2 C14 1.5114(8)
C9 H9B 1.099(2)
C9 H9A 1.0995(18)
C9 C14 1.5229(9)
C9 C10 1.5300(10)
C10 H10B 1.0989(18)
C10 H10A 1.102(2)
C10 C11 1.5284(12)
C11 H11A 1.0955(19)
C11 H11B 1.098(2)
C11 C12 1.5266(11)
C12 H12A 1.095(2)
C12 H12B 1.102(2)
C12 C13 1.5307(10)
C13 H13B 1.098(2)
C13 H13A 1.0989(18)
C13 C14 1.5257(10)
C14 H14 1.1032(17)
C15 H15A 1.092(2)
C15 H15B 1.092(2)
C15 H33 1.093(2)
C16 H16C 1.087(2)
C16 H16B 1.089(2)
C16 H16A 1.091(2)
C17 O3 1.2554(11)
C17 O1 1.2599(10)
C17 O2 1.3460(11)
O2 H3 1.0086(18)
C18 O4 1.2548(11)
C18 O6 1.2636(10)
C18 O5 1.3374(11)
O5 H4 1.0119(18)

loop_
_geom_hbond_atom_site_label_D
_geom_hbond_atom_site_label_H
_geom_hbond_atom_site_label_A
_geom_hbond_distance_DH
_geom_hbond_distance_HA
_geom_hbond_distance_DA
_geom_hbond_angle_DHA
N1 H1 O1 1.0903(16) 1.5722(18) 2.6448(10) 166.53(15)
N2 H2 O6 1.0976(16) 1.5532(18) 2.6503(10) 177.69(14)
O2 H3 O4 1.0086(18) 1.6042(18) 2.6100(11) 174.59(17)
O5 H4 O3 1.0119(18) 1.5937(18) 2.6029(12) 174.64(17)

loop_
_geom_torsion_atom_site_label_1
_geom_torsion_atom_site_label_2
_geom_torsion_atom_site_label_3
_geom_torsion_atom_site_label_4
_geom_torsion
H1 N1 C1 H1A -84.46(15)
C7 N1 C1 H1A 34.03(13)
C8 N1 C1 H1A 159.66(12)
H1 N1 C1 C2 157.89(11)
C7 N1 C1 C2 -83.62(7)
C8 N1 C1 C2 42.00(8)
H1 N1 C1 C6 32.06(11)
C7 N1 C1 C6 150.55(6)
C8 N1 C1 C6 -83.82(7)
H1A C1 C2 H2A -65.06(18)
N1 C1 C2 H2A 50.50(16)
C6 C1 C2 H2A 176.48(15)
H1A C1 C2 H2B 177.25(16)
N1 C1 C2 H2B -67.18(13)
C6 C1 C2 H2B 58.79(13)
H1A C1 C2 C3 58.60(13)
N1 C1 C2 C3 174.16(6)
C6 C1 C2 C3 -59.87(8)
H2A C2 C3 H3A -56.0(2)
H2B C2 C3 H3A 61.9(2)
C1 C2 C3 H3A -179.47(19)
H2A C2 C3 H3B 61.0(2)
H2B C2 C3 H3B 178.9(2)
C1 C2 C3 H3B -62.44(17)
H2A C2 C3 C4 -178.71(14)
H2B C2 C3 C4 -60.77(14)
C1 C2 C3 C4 57.86(9)
H3A C3 C4 H4B -57.3(2)
H3B C3 C4 H4B -174.6(2)
C2 C3 C4 H4B 65.10(16)
H3A C3 C4 H4A 59.8(2)
H3B C3 C4 H4A -57.6(2)
C2 C3 C4 H4A -177.84(14)
H3A C3 C4 C5 -177.80(19)
H3B C3 C4 C5 64.85(16)
C2 C3 C4 C5 -55.43(9)
H4B C4 C5 H5A 172.62(18)
H4A C4 C5 H5A 56.1(2)
C3 C4 C5 H5A -66.51(14)
H4B C4 C5 H5B 54.6(2)
H4A C4 C5 H5B -62.0(2)
C3 C4 C5 H5B 175.44(16)
H4B C4 C5 C6 -66.96(15)
H4A C4 C5 C6 176.51(15)
C3 C4 C5 C6 53.91(10)
H1A C1 C6 H6B 60.8(2)
N1 C1 C6 H6B -53.68(18)
C2 C1 C6 H6B 179.42(17)
H1A C1 C6 H6A 179.20(17)
N1 C1 C6 H6A 64.71(15)
C2 C1 C6 H6A -62.19(15)
H1A C1 C6 C5 -60.13(13)
N1 C1 C6 C5 -174.63(6)
C2 C1 C6 C5 58.47(8)
H5A C5 C6 H6B -54.5(2)
H5B C5 C6 H6B 63.1(2)
C4 C5 C6 H6B -175.35(18)
H5A C5 C6 H6A -172.9(2)
H5B C5 C6 H6A -55.3(2)
C4 C5 C6 H6A 66.30(16)
H5A C5 C6 C1 65.83(15)
H5B C5 C6 C1 -176.54(16)
C4 C5 C6 C1 -54.98(9)
H1 N1 C7 H15 -51.45(16)
C8 N1 C7 H15 60.45(14)
C1 N1 C7 H15 -171.18(13)
H1 N1 C7 H7B 66.67(17)
C8 N1 C7 H7B 178.57(14)
C1 N1 C7 H7B -53.05(15)
H1 N1 C7 H7A -171.58(16)
C8 N1 C7 H7A -59.69(14)
C1 N1 C7 H7A 68.69(14)
H1 N1 C8 H8B -68.98(17)
C7 N1 C8 H8B 176.78(14)
C1 N1 C8 H8B 50.14(15)
H1 N1 C8 H8A 49.82(17)
C7 N1 C8 H8A -64.42(15)
C1 N1 C8 H8A 168.94(14)
H1 N1 C8 H8C 169.41(15)
C7 N1 C8 H8C 55.17(14)
C1 N1 C8 H8C -71.47(14)
H9B C9 C10 H10B 61.38(19)
H9A C9 C10 H10B -56.36(19)
C14 C9 C10 H10B -177.13(14)
H9B C9 C10 H10A -56.25(18)
H9A C9 C10 H10A -174.00(16)
C14 C9 C10 H10A 65.24(13)
H9B C9 C10 C11 -177.05(12)
H9A C9 C10 C11 65.21(13)
C14 C9 C10 C11 -55.56(8)
H10B C10 C11 H11A -60.28(19)
H10A C10 C11 H11A 57.80(19)
C9 C10 C11 H11A 178.54(14)
H10B C10 C11 H11B 56.96(18)
H10A C10 C11 H11B 175.05(17)
C9 C10 C11 H11B -64.22(14)
H10B C10 C11 C12 177.22(13)
H10A C10 C11 C12 -64.69(13)
C9 C10 C11 C12 56.04(8)
H11A C11 C12 H12A 59.4(2)
H11B C11 C12 H12A -57.80(18)
C10 C11 C12 H12A -178.17(13)
H11A C11 C12 H12B -58.6(2)
H11B C11 C12 H12B -175.78(17)
C10 C11 C12 H12B 63.84(13)
H11A C11 C12 C13 -179.39(16)
H11B C11 C12 C13 63.39(14)
C10 C11 C12 C13 -56.99(8)
H12A C12 C13 H13B 60.38(18)
H12B C12 C13 H13B 178.11(17)
C11 C12 C13 H13B -61.28(13)
H12A C12 C13 H13A -56.7(2)
H12B C12 C13 H13A 61.07(19)
C11 C12 C13 H13A -178.32(15)
H12A C12 C13 C14 179.43(14)
H12B C12 C13 C14 -62.85(14)
C11 C12 C13 C14 57.77(8)
H2 N2 C14 H14 -75.71(14)
C16 N2 C14 H14 40.97(12)
C15 N2 C14 H14 166.68(11)
H2 N2 C14 C9 40.92(11)
C16 N2 C14 C9 157.60(6)
C15 N2 C14 C9 -76.69(7)
H2 N2 C14 C13 165.97(10)
C16 N2 C14 C13 -77.35(7)
C15 N2 C14 C13 48.36(7)
H9B C9 C14 H14 59.46(16)
H9A C9 C14 H14 177.12(15)
C10 C9 C14 H14 -62.73(12)
H9B C9 C14 N2 -54.99(13)
H9A C9 C14 N2 62.67(13)
C10 C9 C14 N2 -177.19(6)
H9B C9 C14 C13 179.30(12)
H9A C9 C14 C13 -63.04(13)
C10 C9 C14 C13 57.10(8)
H13B C13 C14 H14 179.79(15)
H13A C13 C14 H14 -62.88(16)
C12 C13 C14 H14 61.18(12)
H13B C13 C14 N2 -64.22(13)
H13A C13 C14 N2 53.11(14)
C12 C13 C14 N2 177.17(6)
H13B C13 C14 C9 60.23(13)
H13A C13 C14 C9 177.56(13)
C12 C13 C14 C9 -58.39(8)
H2 N2 C15 H15A 47.49(16)
C16 N2 C15 H15A -66.71(14)
C14 N2 C15 H15A 166.23(13)
H2 N2 C15 H15B -71.85(16)
C16 N2 C15 H15B 173.95(13)
C14 N2 C15 H15B 46.90(14)
H2 N2 C15 H33 166.91(16)
C16 N2 C15 H33 52.70(14)
C14 N2 C15 H33 -74.35(14)
H2 N2 C16 H16C -54.63(19)
C15 N2 C16 H16C 59.43(18)
C14 N2 C16 H16C -172.37(17)
H2 N2 C16 H16B 64.18(17)
C15 N2 C16 H16B 178.24(15)
C14 N2 C16 H16B -53.56(16)
H2 N2 C16 H16A -174.55(17)
C15 N2 C16 H16A -60.48(16)
C14 N2 C16 H16A 67.72(16)
O3 C17 O2 H3 -1.51(16)
O1 C17 O2 H3 178.30(13)
O4 C18 O5 H4 -1.01(17)
O6 C18 O5 H4 179.21(14)
